data_2007189
loop_
_publ_author_name
'Fun, Hoong-Kun'
'Razak, Ibrahim Abdul'
'Pakawatchai, Chaveng'
'Khaokong, Chuanpit'
'Chantrapromma, Suchada'
'Saithong, Saowanit'

_publ_section_title
;
 Tris(<i>N</i>,<i>N</i>'-diethylthiourea-<i>S</i>)iodocopper(I) and
 Tris(<i>N</i>,<i>N</i>'-diethylthiourea-<i>S</i>)iodosilver(I)
;
_journal_issue 4
_journal_name_full 'Acta Crystallographica Section C'
_journal_page_first 453
_journal_page_last 456
_journal_paper_doi 10.1107/S0108270197016764
_journal_volume 54
_journal_year 1998
_chemical_formula_iupac '[Ag I (C5 H12 N2 S1)3]'
_chemical_formula_sum 'C15 H36 Ag I N6 S3'
_chemical_formula_weight 631.45
_chemical_name_systematic
;
Tris(N,N'-diethylthiourea)silver(I) Iodide
;
_space_group_IT_number 159
_symmetry_cell_setting trigonal
_symmetry_space_group_name_Hall 'P 3 -2c'
_symmetry_space_group_name_H-M 'P 3 1 c'
_audit_creation_method SHELXL
_cell_angle_alpha 90.00
_cell_angle_beta 90.00
_cell_angle_gamma 120.00
_cell_formula_units_Z 2
_cell_length_a 12.7920(10)
_cell_length_b 12.7920(10)
_cell_length_c 9.3350(10)
_cell_measurement_reflns_used 40
_cell_measurement_temperature 293(2)
_cell_measurement_theta_max 12.41
_cell_measurement_theta_min 5.55
_cell_volume 1322.9(2)
_diffrn_ambient_temperature 293(2)
_diffrn_measurement_device 'Siemens P4'
_diffrn_measurement_method \q/2\q
_diffrn_radiation_monochromator graphite
_diffrn_radiation_source 'fine-focus sealed tube'
_diffrn_radiation_type MoK\a
_diffrn_radiation_wavelength 0.71073
_diffrn_reflns_av_R_equivalents 0.022
_diffrn_reflns_av_sigmaI/netI 0.0294
_diffrn_reflns_limit_h_max 1
_diffrn_reflns_limit_h_min -17
_diffrn_reflns_limit_k_max 18
_diffrn_reflns_limit_k_min -1
_diffrn_reflns_limit_l_max 13
_diffrn_reflns_limit_l_min -1
_diffrn_reflns_number 3329
_diffrn_reflns_theta_max 30
_diffrn_reflns_theta_min 1.84
_diffrn_standards_decay_% <3
_diffrn_standards_interval_count 97
_diffrn_standards_number 3
_exptl_absorpt_coefficient_mu 2.177
_exptl_absorpt_correction_T_max 0.520
_exptl_absorpt_correction_T_min 0.433
_exptl_absorpt_correction_type 'empirical \y scans (Siemens, 1994)'
_exptl_crystal_colour colourless
_exptl_crystal_density_diffrn 1.585
_exptl_crystal_density_meas ?
_exptl_crystal_description cube
_exptl_crystal_F_000 632
_exptl_crystal_size_max 0.40
_exptl_crystal_size_mid 0.34
_exptl_crystal_size_min 0.30
_refine_diff_density_max 0.24
_refine_diff_density_min -0.20
_refine_ls_abs_structure_details 'Flack (1983)'
_refine_ls_abs_structure_Flack -0.03(3)
_refine_ls_extinction_coef 0.0036(6)
_refine_ls_extinction_method SHELXL93
_refine_ls_goodness_of_fit_all 0.901
_refine_ls_goodness_of_fit_obs 1.038
_refine_ls_hydrogen_treatment 'H atoms: riding model'
_refine_ls_matrix_type full
_refine_ls_number_parameters 88
_refine_ls_number_reflns 1452
_refine_ls_number_restraints 5
_refine_ls_restrained_S_all 0.900
_refine_ls_restrained_S_obs 1.035
_refine_ls_R_factor_all 0.045
_refine_ls_R_factor_obs .027
_refine_ls_shift/esd_max 0.000
_refine_ls_shift/esd_mean 0.000
_refine_ls_structure_factor_coef Fsqd
_refine_ls_weighting_details 'w = 1/[\s^2^(Fo^2^)+(0.0363P)^2^] where P = (Fo^2^+2Fc^2^)/3'
_refine_ls_weighting_scheme calc
_refine_ls_wR_factor_all 0.070
_refine_ls_wR_factor_obs .065
_reflns_number_observed 990
_reflns_number_total 1452
_reflns_observed_criterion I>2\s(I)
_cod_data_source_file mu1356.cif
_cod_data_source_block II
_cod_depositor_comments
;
The following automatic conversions were performed:

'_exptl_crystal_density_meas' value 'not measured' was changed to '?'
- the value is perceived as not measured.

Automatic conversion script
Id: cif_fix_values 3008 2015-01-20 13:52:24Z robertas 

The following automatic conversions were performed:

'_refine_ls_weighting_scheme' value 'calc w =
1/[\s^2^(Fo^2^)+(0.0363P)^2^] where P = (Fo^2^+2Fc^2^)/3' was changed
to 'calc'. New tag '_refine_ls_weighting_details' was created. The
value of the new tag was set to 'w = 1/[\s^2^(Fo^2^)+(0.0363P)^2^]
where P = (Fo^2^+2Fc^2^)/3'.

Automatic conversion script
Id: cif_fix_values 3143 2015-03-26 13:38:13Z robertas 
;
_cod_original_cell_volume 1323.09(14)
_cod_database_code 2007189

loop_
_symmetry_equiv_pos_as_xyz
'x, y, z'
'-y, x-y, z'
'-x+y, -x, z'
'y, x, z+1/2'
'x-y, -y, z+1/2'
'-x, -x+y, z+1/2'

loop_
_atom_site_aniso_label
_atom_site_aniso_U_11
_atom_site_aniso_U_22
_atom_site_aniso_U_33
_atom_site_aniso_U_12
_atom_site_aniso_U_13
_atom_site_aniso_U_23
Ag .0706(3) .0706(3) .0591(4) .03528(13) .000 .000
I .1058(4) .1058(4) .0511(3) .0529(2) .000 .000
S .0536(6) .0572(6) .0589(5) .0250(5) -.0016(5) -.0066(5)
N1 .085(3) .063(3) .102(4) .008(2) .035(4) -.004(3)
N2 .094(3) .055(2) .068(2) .026(2) .031(2) .003(2)
C1 .055(2) .053(2) .051(2) .027(2) -.002(2) .001(2)
C2A .137(14) .068(4) .184(16) -.012(7) .070(12) -.033(7)
C3A .227(16) .101(7) .241(19) .095(9) -.024(14) -.025(10)
C2B .137(14) .068(4) .184(16) -.012(7) .070(12) -.033(7)
C3B .227(16) .101(7) .241(19) .095(9) -.024(14) -.025(10)
C4 .138(5) .073(4) .087(4) .045(4) .049(4) .001(3)
C5 .180(10) .119(7) .137(8) .092(7) .087(8) .028(6)

loop_
_atom_site_label
_atom_site_fract_x
_atom_site_fract_y
_atom_site_fract_z
_atom_site_U_iso_or_equiv
_atom_site_thermal_displace_type
_atom_site_calc_flag
_atom_site_refinement_flags
_atom_site_occupancy
_atom_site_disorder_group
_atom_site_type_symbol
Ag .6667 .3333 .6142(4) .0668(2) Uani d S 1 . Ag
I .6667 .3333 .9113(4) .0876(3) Uani d S 1 . I
S .82129(9) .55028(10) .5313(4) .0577(3) Uani d . 1 . S
N1 1.0020(5) .6480(4) .3424(8) .096(2) Uani d D 1 . N
H1N1 1.0339(5) .6433(4) .2633(8) .115 Uiso calc R 1 1 H
N2 .8879(4) .4461(4) .3351(6) .0771(12) Uani d . 1 . N
H1N2 .8284(4) .3808(4) .3687(6) .092 Uiso calc R 1 . H
C1 .9083(4) .5472(4) .3939(6) .0533(9) Uani d . 1 . C
C2A 1.0535(14) .7658(11) .413(3) .158(7) Uani d PD .80 1 C
H2AA 1.0193(14) .7542(11) .508(3) .189 Uiso calc PR .80 1 H
H2AB 1.1397(14) .7982(11) .423(3) .189 Uiso calc PR .80 1 H
C3A 1.0362(16) .8449(12) .347(2) .184(7) Uani d PD .80 1 C
H3AA 1.0762(16) .9201(12) .398(2) .276 Uiso calc PR .80 1 H
H3AB .9512(16) .8168(12) .342(2) .276 Uiso calc PR .80 1 H
H3AC 1.0683(16) .8563(12) .251(2) .276 Uiso calc PR .80 1 H
C2B 1.013(7) .764(4) .382(12) .158(7) Uani d PD .20 2 C
H2BA 1.015(7) .807(4) .295(12) .189 Uiso calc PR .20 2 H
H2BB .942(7) .749(4) .436(12) .189 Uiso calc PR .20 2 H
C3B 1.108(6) .832(5) .457(7) .184(7) Uani d PD .20 2 C
H3BA 1.109(6) .906(5) .481(7) .276 Uiso calc PR .20 2 H
H3BB 1.179(6) .851(5) .403(7) .276 Uiso calc PR .20 2 H
H3BC 1.107(6) .791(5) .544(7) .276 Uiso calc PR .20 2 H
C4 .9565(7) .4329(6) .2174(8) .103(2) Uani d . 1 . C
H4A .9364(7) .4592(6) .1294(8) .124 Uiso calc R 1 . H
H4B 1.0418(7) .4864(6) .2353(8) .124 Uiso calc R 1 . H
C5 .9370(9) .3179(8) .1972(14) .138(4) Uani d . 1 . C
H5A .9854(9) .3178(8) .1187(14) .207 Uiso calc R 1 . H
H5B .8532(9) .2643(8) .1762(14) .207 Uiso calc R 1 . H
H5C .9586(9) .2914(8) .2827(14) .207 Uiso calc R 1 . H

loop_
_atom_type_symbol
_atom_type_description
_atom_type_scat_dispersion_real
_atom_type_scat_dispersion_imag
_atom_type_scat_source
C C 0.0033 0.0016 'International Tables Vol C Tables 4.2.6.8 and 6.1.1.4'
H H 0.0000 0.0000 'International Tables Vol C Tables 4.2.6.8 and 6.1.1.4'
N N 0.0061 0.0033 'International Tables Vol C Tables 4.2.6.8 and 6.1.1.4'
S S 0.1246 0.1234 'International Tables Vol C Tables 4.2.6.8 and 6.1.1.4'
I I -0.4742 1.8119 'International Tables Vol C Tables 4.2.6.8 and 6.1.1.4'
Ag Ag -0.8971 1.1015 'International Tables Vol C Tables 4.2.6.8 and 6.1.1.4'

loop_
_geom_angle_atom_site_label_1
_geom_angle_atom_site_label_2
_geom_angle_atom_site_label_3
_geom_angle_site_symmetry_1
_geom_angle_site_symmetry_3
_geom_angle
S Ag S 3_665 . 111.50(3)
S Ag S 3_665 2_655 111.50(3)
S Ag S . 2_655 111.50(3)
S Ag I 3_665 . 107.35(3)
S Ag I . . 107.35(3)
S Ag I 2_655 . 107.35(3)
C1 S Ag . . 110.9(2)
C1 N1 C2A . . 123.9(10)
C1 N1 C2B . . 118.(4)
C1 N2 C4 . . 126.4(4)
N2 C1 N1 . . 116.3(4)
N2 C1 S . . 121.8(3)
N1 C1 S . . 121.9(4)
C3A C2A N1 . . 115.2(16)
C3B C2B N1 . . 114.(4)
C5 C4 N2 . . 115.2(5)

loop_
_geom_bond_atom_site_label_1
_geom_bond_atom_site_label_2
_geom_bond_site_symmetry_2
_geom_bond_distance
_geom_bond_publ_flag
Ag S 3_665 2.5930(11) ?
Ag S . 2.5930(11) ?
Ag S 2_655 2.5930(11) ?
Ag I . 2.7735(8) ?
S C1 . 1.711(4) ?
N1 C1 . 1.335(6) ?
N1 C2A . 1.464(9) ?
N1 C2B . 1.464(9) ?
N2 C1 . 1.306(6) ?
N2 C4 . 1.468(7) ?
C2A C3A . 1.30(2) ?
C2B C3B . 1.30(2) ?
C4 C5 . 1.377(10) ?

loop_
_geom_torsion_atom_site_label_1
_geom_torsion_atom_site_label_2
_geom_torsion_atom_site_label_3
_geom_torsion_atom_site_label_4
_geom_torsion_site_symmetry_1
_geom_torsion
S Ag S C1 3_665 18.8(2)
S Ag S C1 2_655 -106.5(2)
I Ag S C1 . 136.2(2)
C4 N2 C1 N1 . -1.0(9)
C4 N2 C1 S . -179.9(5)
C2A N1 C1 N2 . -167.0(10)
C2B N1 C1 N2 . 167.(4)
C2A N1 C1 S . 11.9(12)
C2B N1 C1 S . -14.(4)
Ag S C1 N2 . 5.5(5)
Ag S C1 N1 . -173.4(4)
C1 N1 C2A C3A . -110.7(18)
C2B N1 C2A C3A . -28.(13)
C1 N1 C2B C3B . 116.(8)
C2A N1 C2B C3B . 5.(6)
C1 N2 C4 C5 . 165.0(8)
